data_1509905
loop_
_publ_author_name
'Scheld, W.'
'Jansen, M.'

_publ_section_title
;
 Silber(I)-orthoborat
;
_journal_name_full 'Zeitschrift fuer Anorganische und Allgemeine Chemie'
_journal_page_first 85
_journal_page_last 89
_journal_paper_doi 10.1002/zaac.19814770609
_journal_volume 477
_journal_year 1981
_chemical_formula_sum 'Ag3 B O3'
_space_group_IT_number 155
_symmetry_space_group_name_Hall 'R 3 2"'
_symmetry_space_group_name_H-M 'R 3 2 :H'
_cell_angle_alpha 90
_cell_angle_beta 90
_cell_angle_gamma 120
_cell_formula_units_Z 3
_cell_length_a 9.873
_cell_length_b 9.873
_cell_length_c 3.381
_cell_volume 285.413
_citation_journal_id_ASTM ZAACAB
_cod_data_source_file silver3-x_19.cif
_cod_data_source_block Ag3B1O3
_cod_original_cell_volume 285.4132
_cod_original_formula_sum 'Ag3 B1 O3'
_cod_database_code 1509905

loop_
_symmetry_equiv_pos_as_xyz
x,y,z
-y,x-y,z
-x+y,-x,z
y,x,-z
-x,-x+y,-z
x-y,-y,-z
x+2/3,y+1/3,z+1/3
-y+2/3,x-y+1/3,z+1/3
-x+y+2/3,-x+1/3,z+1/3
y+2/3,x+1/3,-z+1/3
-x+2/3,-x+y+1/3,-z+1/3
x-y+2/3,-y+1/3,-z+1/3
x+1/3,y+2/3,z+2/3
-y+1/3,x-y+2/3,z+2/3
-x+y+1/3,-x+2/3,z+2/3
y+1/3,x+2/3,-z+2/3
-x+1/3,-x+y+2/3,-z+2/3
x-y+1/3,-y+2/3,-z+2/3

loop_
_atom_site_label
_atom_site_type_symbol
_atom_site_fract_x
_atom_site_fract_y
_atom_site_fract_z
_atom_site_occupancy
_atom_site_U_iso_or_equiv
Ag1 Ag+1 0.5005 0 0 1 0.0
B1 B+3 0 0 0 1 0.0
O1 O-2 0.862 0 0 1 0.0
